data_1567871
loop_
_publ_author_name
'Morvan, Jennifer'
'Vermersch, Fran\,cois'
'Lorkowski, Jan'
'Talcik, Jakub'
'Vives, Thomas'
'Roisnel, Thierry'
'Cr\'evisy, Christophe'
'Vanthuyne, Nicolas'
'Bertrand, Guy'
'Jazzar, Rodolphe'
'Mauduit, Marc'

_publ_section_title
;
 Cyclic(alkyl)(amino)carbene ruthenium complexes for Z-stereoselective
 (asymmetric) olefin metathesis
;
_journal_issue 2
_journal_name_full 'Catalysis Science &amp; Technology'
_journal_page_first 381
_journal_page_last 388
_journal_paper_doi 10.1039/D2CY01795D
_journal_volume 13
_journal_year 2023
_chemical_absolute_configuration ad
_chemical_compound_source 'synthesis as described'
_chemical_formula_moiety 'C35 H44 Cl2 N2 O3 Ru'
_chemical_formula_sum 'C35 H44 Cl2 N2 O3 Ru'
_chemical_formula_weight 712.69
_space_group_crystal_system orthorhombic
_space_group_IT_number 19
_space_group_name_Hall 'P 2ac 2ab'
_space_group_name_H-M_alt 'P 21 21 21'
_atom_sites_solution_hydrogens geom
_atom_sites_solution_primary dual
_atom_sites_solution_secondary difmap
_audit_update_record
;
2022-04-06 deposited with the CCDC.	2022-10-25 downloaded from the CCDC.
;
_cell_angle_alpha 90
_cell_angle_beta 90
_cell_angle_gamma 90
_cell_formula_units_Z 8
_cell_length_a 8.7486(6)
_cell_length_b 19.3141(12)
_cell_length_c 43.739(3)
_cell_measurement_reflns_used 9923
_cell_measurement_temperature 150(2)
_cell_measurement_theta_max 27.6158
_cell_measurement_theta_min 2.3282
_cell_measurement_wavelength 0.710730
_cell_volume 7390.6(9)
_computing_cell_refinement 'APEX3 (Bruker, 2015)'
_computing_data_collection 'Bruker APEX3 (Bruker, 2015)'
_computing_data_reduction 'SAINT (Bruker, 2014)'
_computing_molecular_graphics
;
   'SXGRAPH (L. Farrugia, 1999), Mercury (CSD, 2020)'
;
_computing_publication_material 'CRYSCALC (T. Roisnel, local program, 2021)'
_computing_structure_refinement 'SHELXL-2018_3 (Sheldrick, 2018)'
_computing_structure_solution 'SHELXT 2018_2 (Sheldrick, 2018)'
_diffrn_ambient_temperature 150(2)
_diffrn_detector '(CMOS) PHOTON 100'
_diffrn_detector_area_resol_mean 10.4167
_diffrn_measured_fraction_theta_full 0.995
_diffrn_measured_fraction_theta_max 0.984
_diffrn_measurement_device_type 'D8 VENTURE Bruker AXS'
_diffrn_measurement_method 'rotation images'
_diffrn_orient_matrix_UB_11 -0.0571118
_diffrn_orient_matrix_UB_12 -0.0119883
_diffrn_orient_matrix_UB_13 -0.0190837
_diffrn_orient_matrix_UB_21 0.0913655
_diffrn_orient_matrix_UB_22 0.0128463
_diffrn_orient_matrix_UB_23 -0.0125125
_diffrn_orient_matrix_UB_31 0.0381576
_diffrn_orient_matrix_UB_32 -0.0487028
_diffrn_orient_matrix_UB_33 0.0013971
_diffrn_radiation_monochromator 'multilayer monochromator'
_diffrn_radiation_probe x-ray
_diffrn_radiation_source 'Incoatec microfocus sealed tube'
_diffrn_radiation_type MoK\a
_diffrn_radiation_wavelength 0.71073
_diffrn_reflns_av_R_equivalents 0.0749
_diffrn_reflns_av_unetI/netI 0.1052
_diffrn_reflns_limit_h_max 9
_diffrn_reflns_limit_h_min -11
_diffrn_reflns_limit_k_max 20
_diffrn_reflns_limit_k_min -25
_diffrn_reflns_limit_l_max 56
_diffrn_reflns_limit_l_min -56
_diffrn_reflns_number 52972
_diffrn_reflns_theta_full 25.242
_diffrn_reflns_theta_max 27.654
_diffrn_reflns_theta_min 2.109
_diffrn_source_current 1.0
_diffrn_source_power 50.0
_diffrn_source_voltage 50.0
_exptl_absorpt_coefficient_mu 0.602
_exptl_absorpt_correction_T_max 0.970
_exptl_absorpt_correction_T_min 0.735
_exptl_absorpt_correction_type multi-scan
_exptl_absorpt_process_details
;
  [Sheldrick, G.M. (2014). SADABS Bruker AXS Inc., Madison, Wisconsin, USA]
;
_exptl_crystal_colour green
_exptl_crystal_density_diffrn 1.281
_exptl_crystal_description plate
_exptl_crystal_F_000 2960
_exptl_crystal_size_max 0.490
_exptl_crystal_size_mid 0.300
_exptl_crystal_size_min 0.050
_refine_diff_density_max 1.124
_refine_diff_density_min -1.846
_refine_diff_density_rms 0.157
_refine_ls_abs_structure_details
;
Flack x determined using 4202 quotients [(I+)-(I-)]/[(I+)+(I-)]
(Parsons, Flack and Wagner, Acta Cryst. B69 (2013) 249-259).
;
_refine_ls_abs_structure_Flack -0.01(2)
_refine_ls_extinction_method none
_refine_ls_goodness_of_fit_ref 1.039
_refine_ls_hydrogen_treatment constr
_refine_ls_matrix_type full
_refine_ls_number_parameters 781
_refine_ls_number_reflns 16456
_refine_ls_number_restraints 36
_refine_ls_restrained_S_all 1.038
_refine_ls_R_factor_all 0.1072
_refine_ls_R_factor_gt 0.0768
_refine_ls_shift/su_max 0.005
_refine_ls_shift/su_mean 0.001
_refine_ls_structure_factor_coef Fsqd
_refine_ls_weighting_details 'w=1/[\s^2^(Fo^2^)+(0.0200P)^2^+70.8688P] where P=(Fo^2^+2Fc^2^)/3'
_refine_ls_weighting_scheme calc
_refine_ls_wR_factor_gt 0.1562
_refine_ls_wR_factor_ref 0.1668
_reflns_Friedel_coverage 0.752
_reflns_Friedel_fraction_full 0.957
_reflns_Friedel_fraction_max 0.914
_reflns_number_gt 12661
_reflns_number_total 16456
_reflns_threshold_expression >2sigma(I)
_cod_data_source_file d2cy01795d2.cif
_cod_data_source_block JM3542
_cod_depositor_comments 'Adding full bibliography for 1567867--1567872.cif.'
_cod_original_cell_volume 7390.7(8)
_cod_database_code 1567871

loop_
_space_group_symop_operation_xyz
'x, y, z'
'-x+1/2, -y, z+1/2'
'-x, y+1/2, -z+1/2'
'x+1/2, -y+1/2, -z'

loop_
_atom_site_label
_atom_site_type_symbol
_atom_site_fract_x
_atom_site_fract_y
_atom_site_fract_z
_atom_site_U_iso_or_equiv
_atom_site_adp_type
_atom_site_occupancy
_atom_site_site_symmetry_order
_atom_site_calc_flag
_atom_site_refinement_flags_posn
_atom_site_refinement_flags_adp
_atom_site_refinement_flags_occupancy
_atom_site_disorder_assembly
_atom_site_disorder_group
Ru1 Ru 0.16324(8) 0.70003(5) 0.38091(2) 0.01348(19) Uani 1 1 d . . . . .
Cl1 Cl 0.3696(3) 0.62741(15) 0.37142(6) 0.0188(6) Uani 1 1 d . . . . .
Cl2 Cl -0.0763(3) 0.74728(15) 0.37009(7) 0.0235(7) Uani 1 1 d . . . . .
C1 C 0.1546(12) 0.6894(6) 0.4227(2) 0.016(2) Uani 1 1 d . . . . .
H1 H 0.189615 0.725367 0.435717 0.019 Uiso 1 1 calc R U . . .
C2 C 0.0936(12) 0.6254(6) 0.4357(2) 0.0162(16) Uani 1 1 d . U . . .
C3 C 0.1011(12) 0.6122(6) 0.4666(3) 0.0177(16) Uani 1 1 d . U . . .
H3 H 0.148882 0.643944 0.480192 0.021 Uiso 1 1 calc R U . . .
C4 C 0.0366(14) 0.5510(6) 0.4775(3) 0.0201(17) Uani 1 1 d . U . . .
C5 C -0.0320(13) 0.5045(6) 0.4582(3) 0.0205(17) Uani 1 1 d . U . . .
H5 H -0.077855 0.464021 0.466385 0.025 Uiso 1 1 calc R U . . .
C6 C -0.0357(13) 0.5155(6) 0.4272(3) 0.0190(17) Uani 1 1 d . U . . .
H6 H -0.078506 0.482019 0.413759 0.023 Uiso 1 1 calc R U . . .
C7 C 0.0249(13) 0.5771(6) 0.4159(3) 0.0178(17) Uani 1 1 d . U . . .
O8 O 0.0285(8) 0.5960(4) 0.38586(16) 0.0175(17) Uani 1 1 d . . . . .
C9 C -0.0514(13) 0.5538(7) 0.3629(3) 0.021(3) Uani 1 1 d . . . . .
H9 H -0.025740 0.503891 0.366244 0.025 Uiso 1 1 calc R U . . .
C10 C 0.0077(15) 0.5759(7) 0.3325(3) 0.027(3) Uani 1 1 d . . . . .
H10A H -0.017230 0.624740 0.329070 0.040 Uiso 1 1 calc R U . . .
H10B H -0.039721 0.547659 0.316423 0.040 Uiso 1 1 calc R U . . .
H10C H 0.118840 0.569722 0.331848 0.040 Uiso 1 1 calc R U . . .
C11 C -0.2228(13) 0.5635(6) 0.3660(3) 0.025(3) Uani 1 1 d . . . . .
H11A H -0.256546 0.545687 0.385861 0.038 Uiso 1 1 calc R U . . .
H11B H -0.274948 0.538252 0.349607 0.038 Uiso 1 1 calc R U . . .
H11C H -0.247563 0.612882 0.364529 0.038 Uiso 1 1 calc R U . . .
N12 N 0.0372(13) 0.5399(6) 0.5105(2) 0.027(2) Uani 1 1 d . . . . .
O13 O -0.0433(14) 0.4926(6) 0.5200(2) 0.053(3) Uani 1 1 d . . . . .
O14 O 0.1163(11) 0.5753(5) 0.52698(18) 0.033(2) Uani 1 1 d . . . . .
C21 C 0.2810(10) 0.7860(5) 0.3777(2) 0.0145(14) Uani 1 1 d . . . . .
N22 N 0.3628(11) 0.8226(5) 0.39637(19) 0.015(2) Uani 1 1 d . . . . .
C23 C 0.4548(12) 0.8811(6) 0.3818(3) 0.0209(15) Uani 1 1 d . . . . .
C24 C 0.6215(14) 0.8754(7) 0.3919(3) 0.027(3) Uani 1 1 d . . . . .
H24A H 0.666128 0.832814 0.383613 0.040 Uiso 1 1 calc R U . . .
H24B H 0.626365 0.874118 0.414318 0.040 Uiso 1 1 calc R U . . .
H24C H 0.678900 0.915451 0.384399 0.040 Uiso 1 1 calc R U . . .
C25 C 0.3943(16) 0.9527(6) 0.3911(3) 0.029(3) Uani 1 1 d . . . . .
H25A H 0.453166 0.988721 0.380581 0.043 Uiso 1 1 calc R U . . .
H25B H 0.404743 0.958538 0.413250 0.043 Uiso 1 1 calc R U . . .
H25C H 0.286288 0.956574 0.385383 0.043 Uiso 1 1 calc R U . . .
C26 C 0.4415(14) 0.8639(6) 0.3478(3) 0.023(3) Uani 1 1 d . . . . .
H26A H 0.533353 0.838679 0.340725 0.027 Uiso 1 1 calc R U . . .
H26B H 0.430314 0.906723 0.335600 0.027 Uiso 1 1 calc R U . . .
C27 C 0.2972(14) 0.8179(6) 0.3448(3) 0.024(3) Uani 1 1 d . . . . .
C28 C 0.1580(15) 0.8656(6) 0.3388(3) 0.030(3) Uani 1 1 d . . . . .
H28A H 0.157374 0.903396 0.353690 0.045 Uiso 1 1 calc R U . . .
H28B H 0.063472 0.838685 0.340674 0.045 Uiso 1 1 calc R U . . .
H28C H 0.165079 0.884800 0.318069 0.045 Uiso 1 1 calc R U . . .
C29 C 0.3102(15) 0.7619(6) 0.3202(2) 0.026(3) Uani 1 1 d . . . . .
C30 C 0.4486(15) 0.7262(7) 0.3158(2) 0.030(3) Uani 1 1 d . . . . .
H30 H 0.535341 0.738337 0.327729 0.036 Uiso 1 1 calc R U . . .
C31 C 0.4604(17) 0.6742(7) 0.2945(3) 0.036(3) Uani 1 1 d . . . . .
C32 C 0.3339(19) 0.6559(7) 0.2774(3) 0.045(4) Uani 1 1 d . . . . .
H32 H 0.343501 0.620074 0.262610 0.054 Uiso 1 1 calc R U . . .
C33 C 0.1959(18) 0.6876(7) 0.2810(3) 0.042(4) Uani 1 1 d . . . . .
C34 C 0.1828(17) 0.7418(7) 0.3031(3) 0.033(3) Uani 1 1 d . . . . .
H34 H 0.087261 0.764124 0.306153 0.040 Uiso 1 1 calc R U . . .
C35 C 0.612(2) 0.6348(9) 0.2902(3) 0.057(4) Uani 1 1 d . . . . .
H35A H 0.605081 0.589626 0.300361 0.085 Uiso 1 1 calc R U . . .
H35B H 0.695624 0.661578 0.299245 0.085 Uiso 1 1 calc R U . . .
H35C H 0.631139 0.628063 0.268370 0.085 Uiso 1 1 calc R U . . .
C36 C 0.0592(19) 0.6705(9) 0.2621(3) 0.050(4) Uani 1 1 d . . . . .
H36A H 0.073245 0.688748 0.241357 0.075 Uiso 1 1 calc R U . . .
H36B H -0.031900 0.691413 0.271273 0.075 Uiso 1 1 calc R U . . .
H36C H 0.046555 0.620146 0.261169 0.075 Uiso 1 1 calc R U . . .
C37 C 0.3617(11) 0.8161(5) 0.4291(2) 0.011(2) Uani 1 1 d . . . . .
C38 C 0.4707(13) 0.7720(6) 0.4434(3) 0.018(3) Uani 1 1 d . . . . .
C39 C 0.4612(13) 0.7668(7) 0.4746(3) 0.024(3) Uani 1 1 d . . . . .
H39 H 0.530462 0.737003 0.484941 0.029 Uiso 1 1 calc R U . . .
C40 C 0.3544(13) 0.8032(7) 0.4918(3) 0.023(3) Uani 1 1 d . . . . .
H40 H 0.355485 0.800336 0.513456 0.028 Uiso 1 1 calc R U . . .
C41 C 0.2471(13) 0.8435(6) 0.4772(3) 0.019(3) Uani 1 1 d . . . . .
H41 H 0.172640 0.867456 0.488962 0.023 Uiso 1 1 calc R U . . .
C42 C 0.2463(12) 0.8495(6) 0.4461(3) 0.015(2) Uani 1 1 d . . . . .
C43 C 0.5870(13) 0.7305(6) 0.4268(3) 0.020(3) Uani 1 1 d . . . . .
H43A H 0.688386 0.752237 0.429766 0.024 Uiso 1 1 calc R U . . .
H43B H 0.563470 0.731805 0.404685 0.024 Uiso 1 1 calc R U . . .
C44 C 0.5960(17) 0.6561(7) 0.4368(3) 0.031(3) Uani 1 1 d . . . . .
H44A H 0.628005 0.653976 0.458287 0.046 Uiso 1 1 calc R U . . .
H44B H 0.670566 0.631446 0.424122 0.046 Uiso 1 1 calc R U . . .
H44C H 0.495441 0.634326 0.434615 0.046 Uiso 1 1 calc R U . . .
C45 C 0.1153(13) 0.8896(7) 0.4316(3) 0.023(3) Uani 1 1 d . . . . .
H45A H 0.126090 0.888645 0.409030 0.028 Uiso 1 1 calc R U . . .
H45B H 0.119566 0.938512 0.438278 0.028 Uiso 1 1 calc R U . . .
C46 C -0.0402(15) 0.8582(8) 0.4406(3) 0.034(3) Uani 1 1 d . . . . .
H46A H -0.048764 0.811350 0.432145 0.052 Uiso 1 1 calc R U . . .
H46B H -0.122868 0.887100 0.432533 0.052 Uiso 1 1 calc R U . . .
H46C H -0.047897 0.856032 0.462957 0.052 Uiso 1 1 calc R U . . .
Ru2 Ru 0.68398(8) 0.29868(5) 0.37877(2) 0.01310(19) Uani 1 1 d . . . . .
Cl11 Cl 0.8716(3) 0.37756(15) 0.36375(6) 0.0213(6) Uani 1 1 d . . . . .
Cl12 Cl 0.4538(3) 0.23954(14) 0.37459(6) 0.0196(6) Uani 1 1 d . . . . .
C51 C 0.6862(12) 0.3171(6) 0.4201(2) 0.018(3) Uani 1 1 d . . . . .
H51 H 0.739577 0.287212 0.433708 0.022 Uiso 1 1 calc R U . . .
C52 C 0.6073(12) 0.3764(6) 0.4318(2) 0.013(2) Uani 1 1 d . . . . .
C53 C 0.6103(13) 0.3936(6) 0.4629(2) 0.017(2) Uani 1 1 d . . . . .
H53 H 0.668115 0.366427 0.476807 0.021 Uiso 1 1 calc R U . . .
C54 C 0.5293(14) 0.4499(6) 0.4731(2) 0.020(2) Uani 1 1 d . . . . .
C55 C 0.4462(13) 0.4911(6) 0.4538(3) 0.023(3) Uani 1 1 d . . . . .
H55 H 0.391742 0.529807 0.461629 0.028 Uiso 1 1 calc R U . . .
C56 C 0.4416(13) 0.4764(6) 0.4227(3) 0.018(2) Uani 1 1 d . . . . .
H56 H 0.384782 0.504676 0.409065 0.021 Uiso 1 1 calc R U . . .
C57 C 0.5233(12) 0.4184(6) 0.4120(2) 0.014(2) Uani 1 1 d . . . . .
O58 O 0.5281(8) 0.3985(4) 0.38242(17) 0.0170(16) Uani 1 1 d . . . . .
C59 C 0.4406(13) 0.4362(6) 0.3589(2) 0.016(2) Uani 1 1 d . . . . .
H59 H 0.452792 0.487253 0.361878 0.020 Uiso 1 1 calc R U . . .
C60 C 0.2736(13) 0.4168(6) 0.3611(3) 0.023(3) Uani 1 1 d . . . . .
H60A H 0.262963 0.366410 0.359352 0.034 Uiso 1 1 calc R U . . .
H60B H 0.216860 0.439143 0.344448 0.034 Uiso 1 1 calc R U . . .
H60C H 0.232608 0.432167 0.380770 0.034 Uiso 1 1 calc R U . . .
C61 C 0.5070(16) 0.4151(7) 0.3281(3) 0.029(3) Uani 1 1 d . . . . .
H61A H 0.617829 0.422464 0.328229 0.044 Uiso 1 1 calc R U . . .
H61B H 0.460622 0.443128 0.311898 0.044 Uiso 1 1 calc R U . . .
H61C H 0.485308 0.366026 0.324354 0.044 Uiso 1 1 calc R U . . .
N62 N 0.5284(14) 0.4659(6) 0.5060(2) 0.029(3) Uani 1 1 d . . . . .
O63 O 0.4366(13) 0.5090(6) 0.5158(2) 0.052(3) Uani 1 1 d . . . . .
O64 O 0.6160(12) 0.4336(5) 0.5226(2) 0.037(2) Uani 1 1 d . . . . .
C71 C 0.8136(11) 0.2169(5) 0.3755(2) 0.0145(14) Uani 1 1 d . . . . .
N72 N 0.8641(10) 0.1711(5) 0.3966(2) 0.0134(19) Uani 1 1 d . . . . .
C73 C 0.9413(12) 0.1077(6) 0.3845(3) 0.0209(15) Uani 1 1 d . . . . .
C74 C 1.1134(13) 0.1077(6) 0.3916(3) 0.025(3) Uani 1 1 d . . . . .
H74A H 1.157750 0.152285 0.385633 0.038 Uiso 1 1 calc R U . . .
H74B H 1.163433 0.070389 0.380191 0.038 Uiso 1 1 calc R U . . .
H74C H 1.128849 0.100432 0.413579 0.038 Uiso 1 1 calc R U . . .
C75 C 0.8761(16) 0.0418(6) 0.3976(3) 0.031(3) Uani 1 1 d . . . . .
H75A H 0.881169 0.043561 0.419986 0.046 Uiso 1 1 calc R U . . .
H75B H 0.935332 0.002131 0.390210 0.046 Uiso 1 1 calc R U . . .
H75C H 0.769324 0.036862 0.391186 0.046 Uiso 1 1 calc R U . . .
C76 C 0.9051(14) 0.1138(6) 0.3498(3) 0.025(3) Uani 1 1 d . . . . .
H76A H 0.818349 0.083339 0.344314 0.030 Uiso 1 1 calc R U . . .
H76B H 0.995110 0.100249 0.337499 0.030 Uiso 1 1 calc R U . . .
C77 C 0.8635(13) 0.1908(7) 0.3440(2) 0.025(3) Uani 1 1 d . . . . .
C78 C 1.0092(13) 0.2299(6) 0.3343(3) 0.028(3) Uani 1 1 d . . . . .
H78A H 0.989270 0.279840 0.334438 0.042 Uiso 1 1 calc R U . . .
H78B H 1.039200 0.215411 0.313713 0.042 Uiso 1 1 calc R U . . .
H78C H 1.091913 0.219343 0.348706 0.042 Uiso 1 1 calc R U . . .
C79 C 0.7333(13) 0.2019(8) 0.3212(2) 0.029(3) Uani 1 1 d . . . . .
C80 C 0.6102(15) 0.1552(8) 0.3200(3) 0.040(4) Uani 1 1 d . . . . .
H80 H 0.612426 0.114670 0.332355 0.048 Uiso 1 1 calc R U . . .
C81 C 0.4854(17) 0.1673(9) 0.3012(3) 0.049(4) Uani 1 1 d . . . . .
C82 C 0.4881(18) 0.2258(9) 0.2824(3) 0.052(5) Uani 1 1 d . . . . .
H82 H 0.403411 0.234860 0.269399 0.062 Uiso 1 1 calc R U . . .
C83 C 0.6117(19) 0.2711(8) 0.2822(3) 0.045(4) Uani 1 1 d . . . . .
C84 C 0.7295(17) 0.2585(8) 0.3018(3) 0.035(3) Uani 1 1 d . . . . .
H84 H 0.812863 0.290015 0.302255 0.042 Uiso 1 1 calc R U . . .
C85 C 0.3521(18) 0.1189(11) 0.3007(3) 0.071(6) Uani 1 1 d . . . . .
H85A H 0.303301 0.118398 0.320885 0.107 Uiso 1 1 calc R U . . .
H85B H 0.387515 0.072131 0.295635 0.107 Uiso 1 1 calc R U . . .
H85C H 0.278180 0.134328 0.285333 0.107 Uiso 1 1 calc R U . . .
C86 C 0.616(2) 0.3348(10) 0.2603(3) 0.071(6) Uani 1 1 d . . . . .
H86A H 0.513895 0.355629 0.259219 0.107 Uiso 1 1 calc R U . . .
H86B H 0.647591 0.319795 0.239900 0.107 Uiso 1 1 calc R U . . .
H86C H 0.688800 0.369013 0.268156 0.107 Uiso 1 1 calc R U . . .
C87 C 0.8603(12) 0.1806(6) 0.4296(2) 0.017(3) Uani 1 1 d . . . . .
C88 C 0.7404(13) 0.1522(6) 0.4460(3) 0.019(3) Uani 1 1 d . . . . .
C89 C 0.7480(14) 0.1581(7) 0.4784(3) 0.024(3) Uani 1 1 d . . . . .
H89 H 0.671718 0.136605 0.490646 0.029 Uiso 1 1 calc R U . . .
C90 C 0.8646(13) 0.1946(7) 0.4924(3) 0.026(3) Uani 1 1 d . . . . .
H90 H 0.867005 0.198831 0.514081 0.031 Uiso 1 1 calc R U . . .
C91 C 0.9767(14) 0.2247(7) 0.4751(3) 0.026(3) Uani 1 1 d . . . . .
H91 H 1.056226 0.249649 0.484924 0.032 Uiso 1 1 calc R U . . .
C92 C 0.9769(13) 0.2196(6) 0.4434(2) 0.015(2) Uani 1 1 d . . . . .
C93 C 0.6014(14) 0.1200(7) 0.4322(3) 0.025(3) Uani 1 1 d . . . . .
H93A H 0.603621 0.069466 0.436113 0.030 Uiso 1 1 calc R U . . .
H93B H 0.603520 0.127042 0.409819 0.030 Uiso 1 1 calc R U . . .
C94 C 0.4528(13) 0.1498(8) 0.4450(3) 0.029(3) Uani 1 1 d . . . . .
H94A H 0.445733 0.139364 0.466874 0.043 Uiso 1 1 calc R U . . .
H94B H 0.365689 0.129076 0.434290 0.043 Uiso 1 1 calc R U . . .
H94C H 0.451755 0.200073 0.442003 0.043 Uiso 1 1 calc R U . . .
C95 C 1.0988(14) 0.2583(6) 0.4250(3) 0.023(3) Uani 1 1 d . . . . .
H95A H 1.199767 0.236822 0.428818 0.028 Uiso 1 1 calc R U . . .
H95B H 1.075879 0.253951 0.402968 0.028 Uiso 1 1 calc R U . . .
C96 C 1.1061(18) 0.3353(7) 0.4336(3) 0.033(3) Uani 1 1 d . . . . .
H96A H 1.011494 0.358201 0.427180 0.050 Uiso 1 1 calc R U . . .
H96B H 1.193336 0.356876 0.423249 0.050 Uiso 1 1 calc R U . . .
H96C H 1.118293 0.339854 0.455759 0.050 Uiso 1 1 calc R U . . .

loop_
_atom_site_aniso_label
_atom_site_aniso_U_11
_atom_site_aniso_U_22
_atom_site_aniso_U_33
_atom_site_aniso_U_23
_atom_site_aniso_U_13
_atom_site_aniso_U_12
Ru1 0.0145(4) 0.0129(4) 0.0130(4) -0.0012(4) 0.0007(3) -0.0026(3)
Cl1 0.0202(13) 0.0183(14) 0.0178(12) 0.0000(10) 0.0016(10) 0.0022(11)
Cl2 0.0185(13) 0.0206(16) 0.0312(15) -0.0042(12) -0.0005(11) 0.0018(11)
C1 0.020(5) 0.008(6) 0.020(5) -0.006(4) 0.003(4) -0.007(4)
C2 0.013(3) 0.016(4) 0.020(3) 0.000(3) 0.003(3) 0.000(3)
C3 0.017(3) 0.016(4) 0.020(3) 0.000(3) 0.003(3) 0.002(3)
C4 0.021(3) 0.017(4) 0.022(3) 0.004(3) 0.004(3) 0.001(3)
C5 0.021(3) 0.017(4) 0.023(3) 0.004(3) 0.004(3) 0.000(3)
C6 0.019(3) 0.014(4) 0.023(3) 0.002(3) 0.002(3) -0.001(3)
C7 0.016(3) 0.017(4) 0.021(3) 0.000(3) 0.004(3) 0.000(3)
O8 0.020(4) 0.017(4) 0.015(4) -0.007(3) 0.000(3) -0.011(3)
C9 0.019(6) 0.022(7) 0.022(6) -0.002(5) -0.001(5) -0.002(5)
C10 0.029(7) 0.035(8) 0.017(6) -0.003(5) 0.001(5) -0.001(6)
C11 0.016(6) 0.017(7) 0.042(7) 0.006(5) -0.012(5) -0.008(5)
N12 0.040(6) 0.025(7) 0.015(5) 0.010(4) -0.003(5) 0.000(5)
O13 0.079(8) 0.047(7) 0.033(6) 0.019(5) -0.007(5) -0.018(6)
O14 0.037(5) 0.046(6) 0.015(4) 0.003(4) 0.000(4) 0.004(5)
C21 0.007(3) 0.020(4) 0.017(3) -0.010(4) 0.003(3) 0.002(3)
N22 0.017(4) 0.013(5) 0.016(4) 0.000(4) 0.000(4) 0.000(4)
C23 0.021(3) 0.014(4) 0.027(4) -0.007(4) 0.004(3) -0.001(4)
C24 0.025(6) 0.023(7) 0.031(6) 0.003(5) 0.007(5) -0.012(5)
C25 0.040(7) 0.016(7) 0.030(7) -0.003(5) 0.010(6) -0.003(6)
C26 0.031(7) 0.011(6) 0.026(6) 0.005(5) 0.000(5) -0.004(5)
C27 0.030(6) 0.016(6) 0.025(6) 0.002(5) -0.002(5) -0.007(5)
C28 0.041(8) 0.024(7) 0.025(6) 0.010(5) -0.013(6) -0.006(6)
C29 0.039(7) 0.029(7) 0.011(5) 0.011(5) -0.001(5) -0.007(6)
C30 0.043(8) 0.037(8) 0.010(5) 0.011(5) 0.004(5) 0.000(6)
C31 0.053(9) 0.035(8) 0.020(6) 0.000(5) 0.014(6) 0.002(7)
C32 0.072(11) 0.039(8) 0.024(6) -0.006(6) 0.020(7) -0.008(8)
C33 0.075(11) 0.032(8) 0.020(6) -0.004(6) 0.011(6) -0.036(8)
C34 0.048(8) 0.032(8) 0.021(6) -0.002(5) 0.006(6) -0.018(7)
C35 0.078(12) 0.058(11) 0.034(8) 0.003(7) 0.006(8) 0.016(9)
C36 0.067(11) 0.053(10) 0.030(7) -0.011(7) 0.004(7) -0.026(9)
C37 0.010(5) 0.009(6) 0.014(5) 0.005(4) -0.002(4) -0.002(4)
C38 0.015(5) 0.018(7) 0.022(6) -0.001(5) 0.000(5) -0.007(5)
C39 0.015(6) 0.034(8) 0.025(6) 0.005(5) -0.004(5) -0.004(5)
C40 0.023(6) 0.025(7) 0.023(5) 0.000(6) -0.001(5) -0.014(6)
C41 0.018(6) 0.023(7) 0.018(6) -0.004(5) 0.002(5) -0.005(5)
C42 0.015(5) 0.010(6) 0.020(6) 0.000(5) 0.005(4) -0.007(5)
C43 0.017(6) 0.022(7) 0.021(6) 0.000(5) -0.004(5) -0.003(5)
C44 0.051(9) 0.020(7) 0.020(6) -0.001(5) -0.011(6) 0.014(6)
C45 0.021(6) 0.023(7) 0.026(6) -0.005(5) 0.000(5) 0.007(5)
C46 0.023(7) 0.035(9) 0.045(8) -0.016(7) 0.000(6) 0.013(6)
Ru2 0.0117(4) 0.0129(4) 0.0147(4) -0.0022(4) -0.0002(3) 0.0023(3)
Cl11 0.0157(13) 0.0188(15) 0.0295(14) 0.0010(12) 0.0024(11) -0.0049(11)
Cl12 0.0149(12) 0.0207(14) 0.0233(14) -0.0009(11) -0.0007(11) 0.0001(10)
C51 0.016(5) 0.026(7) 0.013(5) -0.004(4) 0.002(4) 0.002(5)
C52 0.012(5) 0.012(6) 0.015(5) -0.005(4) 0.003(4) -0.004(4)
C53 0.021(6) 0.008(5) 0.024(6) 0.006(4) 0.001(4) -0.005(4)
C54 0.025(6) 0.025(7) 0.010(5) -0.006(4) 0.005(5) -0.006(5)
C55 0.027(7) 0.013(6) 0.030(7) -0.004(5) 0.002(5) 0.012(5)
C56 0.020(6) 0.007(5) 0.026(6) 0.004(5) 0.001(5) 0.000(4)
C57 0.012(5) 0.014(6) 0.015(5) 0.000(4) -0.002(4) 0.000(4)
O58 0.021(4) 0.012(4) 0.018(4) -0.009(3) -0.006(3) 0.001(3)
C59 0.019(6) 0.011(6) 0.020(6) 0.007(5) -0.005(5) 0.005(5)
C60 0.019(6) 0.023(7) 0.027(6) 0.015(5) -0.001(5) 0.004(5)
C61 0.033(7) 0.036(8) 0.019(6) -0.002(5) -0.002(5) 0.012(6)
N62 0.037(6) 0.028(7) 0.023(5) -0.004(5) 0.005(5) -0.006(5)
O63 0.066(7) 0.052(7) 0.038(6) -0.028(5) 0.007(5) 0.025(6)
O64 0.042(6) 0.045(6) 0.023(4) -0.008(4) -0.003(4) -0.001(5)
C71 0.007(3) 0.020(4) 0.017(3) -0.010(4) 0.003(3) 0.002(3)
N72 0.005(4) 0.011(5) 0.024(5) -0.003(4) 0.001(4) 0.003(4)
C73 0.021(3) 0.014(4) 0.027(4) -0.007(4) 0.004(3) -0.001(4)
C74 0.021(6) 0.013(6) 0.042(7) 0.003(5) -0.001(5) 0.005(5)
C75 0.037(7) 0.019(7) 0.037(7) -0.006(6) -0.001(6) -0.005(6)
C76 0.026(6) 0.019(7) 0.029(6) -0.004(5) 0.001(5) 0.009(5)
C77 0.025(6) 0.035(7) 0.015(5) -0.012(5) 0.002(4) 0.005(6)
C78 0.026(6) 0.033(7) 0.024(6) -0.004(5) 0.010(5) 0.013(5)
C79 0.022(6) 0.048(8) 0.017(5) -0.010(6) 0.000(4) 0.013(6)
C80 0.029(7) 0.073(11) 0.018(6) -0.019(6) 0.002(5) 0.016(7)
C81 0.037(8) 0.070(12) 0.039(8) -0.029(8) 0.003(7) 0.013(8)
C82 0.046(9) 0.086(13) 0.023(7) -0.031(8) -0.012(6) 0.038(9)
C83 0.063(10) 0.050(9) 0.021(7) -0.018(6) -0.001(7) 0.031(8)
C84 0.044(8) 0.042(9) 0.020(6) -0.008(6) -0.005(6) 0.015(7)
C85 0.037(9) 0.138(18) 0.038(8) -0.030(10) 0.016(7) 0.010(11)
C86 0.102(16) 0.077(13) 0.034(9) -0.005(8) -0.005(9) 0.048(12)
C87 0.007(5) 0.023(7) 0.021(5) 0.006(5) 0.001(4) 0.009(5)
C88 0.015(5) 0.016(7) 0.025(6) 0.009(5) -0.007(5) 0.003(5)
C89 0.023(6) 0.022(7) 0.028(7) 0.011(6) 0.007(5) 0.008(5)
C90 0.021(5) 0.036(8) 0.020(5) -0.001(6) 0.000(5) 0.008(6)
C91 0.015(6) 0.024(7) 0.040(7) -0.007(5) -0.013(5) 0.008(5)
C92 0.016(5) 0.013(6) 0.017(5) -0.001(4) -0.003(4) 0.005(4)
C93 0.026(6) 0.020(7) 0.030(7) 0.013(5) -0.009(5) -0.006(5)
C94 0.008(5) 0.040(9) 0.038(7) 0.011(6) 0.004(5) 0.009(6)
C95 0.017(6) 0.013(6) 0.039(7) -0.010(5) 0.006(5) -0.004(5)
C96 0.052(9) 0.027(8) 0.020(6) 0.000(5) -0.010(6) -0.007(7)

loop_
_atom_type_symbol
_atom_type_description
_atom_type_scat_dispersion_real
_atom_type_scat_dispersion_imag
_atom_type_scat_source
C C 0.0033 0.0016 'International Tables Vol C Tables 4.2.6.8 and 6.1.1.4'
H H 0.0000 0.0000 'International Tables Vol C Tables 4.2.6.8 and 6.1.1.4'
Cl Cl 0.1484 0.1585 'International Tables Vol C Tables 4.2.6.8 and 6.1.1.4'
N N 0.0061 0.0033 'International Tables Vol C Tables 4.2.6.8 and 6.1.1.4'
O O 0.0106 0.0060 'International Tables Vol C Tables 4.2.6.8 and 6.1.1.4'
Ru Ru -1.2594 0.8363 'International Tables Vol C Tables 4.2.6.8 and 6.1.1.4'

loop_
_geom_angle_atom_site_label_1
_geom_angle_atom_site_label_2
_geom_angle_atom_site_label_3
_geom_angle
_geom_angle_site_symmetry_1
_geom_angle_site_symmetry_3
_geom_angle_publ_flag
C1 Ru1 C21 100.8(5) . . ?
C1 Ru1 Cl1 98.1(3) . . ?
C21 Ru1 Cl1 95.2(3) . . ?
C1 Ru1 Cl2 102.0(3) . . ?
C21 Ru1 Cl2 97.2(3) . . ?
Cl1 Ru1 Cl2 153.83(10) . . ?
C1 Ru1 O8 78.0(4) . . ?
C21 Ru1 O8 178.2(4) . . ?
Cl1 Ru1 O8 83.7(2) . . ?
Cl2 Ru1 O8 84.4(2) . . ?
C2 C1 Ru1 119.8(8) . . ?
C2 C1 H1 120.1 . . ?
Ru1 C1 H1 120.1 . . ?
C3 C2 C7 120.2(11) . . ?
C3 C2 C1 121.5(10) . . ?
C7 C2 C1 118.3(10) . . ?
C2 C3 C4 118.2(11) . . ?
C2 C3 H3 120.9 . . ?
C4 C3 H3 120.9 . . ?
C5 C4 C3 121.5(11) . . ?
C5 C4 N12 121.0(11) . . ?
C3 C4 N12 117.4(10) . . ?
C4 C5 C6 121.2(11) . . ?
C4 C5 H5 119.4 . . ?
C6 C5 H5 119.4 . . ?
C5 C6 C7 118.2(11) . . ?
C5 C6 H6 120.9 . . ?
C7 C6 H6 120.9 . . ?
O8 C7 C6 125.3(10) . . ?
O8 C7 C2 114.0(10) . . ?
C6 C7 C2 120.7(10) . . ?
C7 O8 C9 119.9(9) . . ?
C7 O8 Ru1 109.3(6) . . ?
C9 O8 Ru1 130.7(7) . . ?
O8 C9 C10 106.6(10) . . ?
O8 C9 C11 109.9(10) . . ?
C10 C9 C11 112.7(11) . . ?
O8 C9 H9 109.2 . . ?
C10 C9 H9 109.2 . . ?
C11 C9 H9 109.2 . . ?
C9 C10 H10A 109.5 . . ?
C9 C10 H10B 109.5 . . ?
H10A C10 H10B 109.5 . . ?
C9 C10 H10C 109.5 . . ?
H10A C10 H10C 109.5 . . ?
H10B C10 H10C 109.5 . . ?
C9 C11 H11A 109.5 . . ?
C9 C11 H11B 109.5 . . ?
H11A C11 H11B 109.5 . . ?
C9 C11 H11C 109.5 . . ?
H11A C11 H11C 109.5 . . ?
H11B C11 H11C 109.5 . . ?
O14 N12 O13 123.3(11) . . ?
O14 N12 C4 120.5(10) . . ?
O13 N12 C4 116.2(11) . . ?
N22 C21 C27 108.3(9) . . ?
N22 C21 Ru1 135.0(8) . . ?
C27 C21 Ru1 116.4(7) . . ?
C21 N22 C37 125.2(9) . . ?
C21 N22 C23 115.5(9) . . ?
C37 N22 C23 119.0(9) . . ?
C25 C23 C26 115.3(10) . . ?
C25 C23 N22 112.0(9) . . ?
C26 C23 N22 101.8(8) . . ?
C25 C23 C24 108.5(10) . . ?
C26 C23 C24 109.8(10) . . ?
N22 C23 C24 109.1(9) . . ?
C23 C24 H24A 109.5 . . ?
C23 C24 H24B 109.5 . . ?
H24A C24 H24B 109.5 . . ?
C23 C24 H24C 109.5 . . ?
H24A C24 H24C 109.5 . . ?
H24B C24 H24C 109.5 . . ?
C23 C25 H25A 109.5 . . ?
C23 C25 H25B 109.5 . . ?
H25A C25 H25B 109.5 . . ?
C23 C25 H25C 109.5 . . ?
H25A C25 H25C 109.5 . . ?
H25B C25 H25C 109.5 . . ?
C23 C26 C27 105.7(9) . . ?
C23 C26 H26A 110.6 . . ?
C27 C26 H26A 110.6 . . ?
C23 C26 H26B 110.6 . . ?
C27 C26 H26B 110.6 . . ?
H26A C26 H26B 108.7 . . ?
C29 C27 C26 113.9(10) . . ?
C29 C27 C28 111.0(10) . . ?
C26 C27 C28 108.3(9) . . ?
C29 C27 C21 112.0(9) . . ?
C26 C27 C21 102.7(9) . . ?
C28 C27 C21 108.6(9) . . ?
C27 C28 H28A 109.5 . . ?
C27 C28 H28B 109.5 . . ?
H28A C28 H28B 109.5 . . ?
C27 C28 H28C 109.5 . . ?
H28A C28 H28C 109.5 . . ?
H28B C28 H28C 109.5 . . ?
C34 C29 C30 118.5(12) . . ?
C34 C29 C27 120.9(12) . . ?
C30 C29 C27 120.4(11) . . ?
C31 C30 C29 121.0(12) . . ?
C31 C30 H30 119.5 . . ?
C29 C30 H30 119.5 . . ?
C30 C31 C32 119.7(13) . . ?
C30 C31 C35 120.6(13) . . ?
C32 C31 C35 119.7(12) . . ?
C33 C32 C31 122.0(12) . . ?
C33 C32 H32 119.0 . . ?
C31 C32 H32 119.0 . . ?
C32 C33 C34 118.6(13) . . ?
C32 C33 C36 123.1(13) . . ?
C34 C33 C36 118.2(15) . . ?
C29 C34 C33 120.1(14) . . ?
C29 C34 H34 119.9 . . ?
C33 C34 H34 119.9 . . ?
C31 C35 H35A 109.5 . . ?
C31 C35 H35B 109.5 . . ?
H35A C35 H35B 109.5 . . ?
C31 C35 H35C 109.5 . . ?
H35A C35 H35C 109.5 . . ?
H35B C35 H35C 109.5 . . ?
C33 C36 H36A 109.5 . . ?
C33 C36 H36B 109.5 . . ?
H36A C36 H36B 109.5 . . ?
C33 C36 H36C 109.5 . . ?
H36A C36 H36C 109.5 . . ?
H36B C36 H36C 109.5 . . ?
C42 C37 C38 121.4(10) . . ?
C42 C37 N22 119.4(9) . . ?
C38 C37 N22 119.1(9) . . ?
C39 C38 C37 116.2(11) . . ?
C39 C38 C43 119.2(11) . . ?
C37 C38 C43 124.6(10) . . ?
C38 C39 C40 122.8(12) . . ?
C38 C39 H39 118.6 . . ?
C40 C39 H39 118.6 . . ?
C41 C40 C39 119.7(11) . . ?
C41 C40 H40 120.2 . . ?
C39 C40 H40 120.2 . . ?
C42 C41 C40 120.8(11) . . ?
C42 C41 H41 119.6 . . ?
C40 C41 H41 119.6 . . ?
C41 C42 C37 118.9(11) . . ?
C41 C42 C45 117.5(10) . . ?
C37 C42 C45 123.5(10) . . ?
C38 C43 C44 114.2(11) . . ?
C38 C43 H43A 108.7 . . ?
C44 C43 H43A 108.7 . . ?
C38 C43 H43B 108.7 . . ?
C44 C43 H43B 108.7 . . ?
H43A C43 H43B 107.6 . . ?
C43 C44 H44A 109.5 . . ?
C43 C44 H44B 109.5 . . ?
H44A C44 H44B 109.5 . . ?
C43 C44 H44C 109.5 . . ?
H44A C44 H44C 109.5 . . ?
H44B C44 H44C 109.5 . . ?
C42 C45 C46 110.9(10) . . ?
C42 C45 H45A 109.5 . . ?
C46 C45 H45A 109.5 . . ?
C42 C45 H45B 109.5 . . ?
C46 C45 H45B 109.5 . . ?
H45A C45 H45B 108.0 . . ?
C45 C46 H46A 109.5 . . ?
C45 C46 H46B 109.5 . . ?
H46A C46 H46B 109.5 . . ?
C45 C46 H46C 109.5 . . ?
H46A C46 H46C 109.5 . . ?
H46B C46 H46C 109.5 . . ?
C51 Ru2 C71 102.8(5) . . ?
C51 Ru2 Cl12 100.4(3) . . ?
C71 Ru2 Cl12 95.7(3) . . ?
C51 Ru2 Cl11 98.2(4) . . ?
C71 Ru2 Cl11 95.7(3) . . ?
Cl12 Ru2 Cl11 155.33(10) . . ?
C51 Ru2 O58 77.5(4) . . ?
C71 Ru2 O58 179.5(4) . . ?
Cl12 Ru2 O58 84.65(19) . . ?
Cl11 Ru2 O58 83.8(2) . . ?
C52 C51 Ru2 119.8(8) . . ?
C52 C51 H51 120.1 . . ?
Ru2 C51 H51 120.1 . . ?
C57 C52 C53 118.4(10) . . ?
C57 C52 C51 120.0(9) . . ?
C53 C52 C51 121.7(10) . . ?
C54 C53 C52 119.7(10) . . ?
C54 C53 H53 120.2 . . ?
C52 C53 H53 120.2 . . ?
C55 C54 C53 122.1(10) . . ?
C55 C54 N62 118.6(11) . . ?
C53 C54 N62 119.2(11) . . ?
C54 C55 C56 120.0(11) . . ?
C54 C55 H55 120.0 . . ?
C56 C55 H55 120.0 . . ?
C55 C56 C57 118.3(10) . . ?
C55 C56 H56 120.8 . . ?
C57 C56 H56 120.8 . . ?
O58 C57 C52 114.3(9) . . ?
O58 C57 C56 124.2(10) . . ?
C52 C57 C56 121.5(10) . . ?
C57 O58 C59 120.8(8) . . ?
C57 O58 Ru2 108.3(6) . . ?
C59 O58 Ru2 130.8(6) . . ?
O58 C59 C60 109.6(9) . . ?
O58 C59 C61 106.7(9) . . ?
C60 C59 C61 111.0(10) . . ?
O58 C59 H59 109.9 . . ?
C60 C59 H59 109.9 . . ?
C61 C59 H59 109.9 . . ?
C59 C60 H60A 109.5 . . ?
C59 C60 H60B 109.5 . . ?
H60A C60 H60B 109.5 . . ?
C59 C60 H60C 109.5 . . ?
H60A C60 H60C 109.5 . . ?
H60B C60 H60C 109.5 . . ?
C59 C61 H61A 109.5 . . ?
C59 C61 H61B 109.5 . . ?
H61A C61 H61B 109.5 . . ?
C59 C61 H61C 109.5 . . ?
H61A C61 H61C 109.5 . . ?
H61B C61 H61C 109.5 . . ?
O64 N62 O63 123.1(11) . . ?
O64 N62 C54 117.8(11) . . ?
O63 N62 C54 119.0(11) . . ?
N72 C71 C77 107.8(9) . . ?
N72 C71 Ru2 132.1(7) . . ?
C77 C71 Ru2 119.8(8) . . ?
C71 N72 C87 125.9(9) . . ?
C71 N72 C73 116.2(9) . . ?
C87 N72 C73 117.7(9) . . ?
N72 C73 C75 112.6(9) . . ?
N72 C73 C74 111.8(9) . . ?
C75 C73 C74 107.1(10) . . ?
N72 C73 C76 101.0(9) . . ?
C75 C73 C76 111.0(10) . . ?
C74 C73 C76 113.4(10) . . ?
C73 C74 H74A 109.5 . . ?
C73 C74 H74B 109.5 . . ?
H74A C74 H74B 109.5 . . ?
C73 C74 H74C 109.5 . . ?
H74A C74 H74C 109.5 . . ?
H74B C74 H74C 109.5 . . ?
C73 C75 H75A 109.5 . . ?
C73 C75 H75B 109.5 . . ?
H75A C75 H75B 109.5 . . ?
C73 C75 H75C 109.5 . . ?
H75A C75 H75C 109.5 . . ?
H75B C75 H75C 109.5 . . ?
C73 C76 C77 106.4(9) . . ?
C73 C76 H76A 110.5 . . ?
C77 C76 H76A 110.5 . . ?
C73 C76 H76B 110.5 . . ?
C77 C76 H76B 110.5 . . ?
H76A C76 H76B 108.6 . . ?
C79 C77 C71 109.2(9) . . ?
C79 C77 C78 111.7(10) . . ?
C71 C77 C78 108.8(9) . . ?
C79 C77 C76 114.6(11) . . ?
C71 C77 C76 103.4(9) . . ?
C78 C77 C76 108.7(10) . . ?
C77 C78 H78A 109.5 . . ?
C77 C78 H78B 109.5 . . ?
H78A C78 H78B 109.5 . . ?
C77 C78 H78C 109.5 . . ?
H78A C78 H78C 109.5 . . ?
H78B C78 H78C 109.5 . . ?
C84 C79 C80 117.9(12) . . ?
C84 C79 C77 121.9(12) . . ?
C80 C79 C77 120.2(12) . . ?
C81 C80 C79 121.0(15) . . ?
C81 C80 H80 119.5 . . ?
C79 C80 H80 119.5 . . ?
C80 C81 C82 118.2(15) . . ?
C80 C81 C85 121.0(16) . . ?
C82 C81 C85 120.7(15) . . ?
C81 C82 C83 121.7(13) . . ?
C81 C82 H82 119.2 . . ?
C83 C82 H82 119.2 . . ?
C84 C83 C82 118.1(15) . . ?
C84 C83 C86 120.7(17) . . ?
C82 C83 C86 121.2(15) . . ?
C83 C84 C79 123.0(15) . . ?
C83 C84 H84 118.5 . . ?
C79 C84 H84 118.5 . . ?
C81 C85 H85A 109.5 . . ?
C81 C85 H85B 109.5 . . ?
H85A C85 H85B 109.5 . . ?
C81 C85 H85C 109.5 . . ?
H85A C85 H85C 109.5 . . ?
H85B C85 H85C 109.5 . . ?
C83 C86 H86A 109.5 . . ?
C83 C86 H86B 109.5 . . ?
H86A C86 H86B 109.5 . . ?
C83 C86 H86C 109.5 . . ?
H86A C86 H86C 109.5 . . ?
H86B C86 H86C 109.5 . . ?
C88 C87 C92 122.8(10) . . ?
C88 C87 N72 118.7(10) . . ?
C92 C87 N72 118.4(9) . . ?
C87 C88 C89 116.6(11) . . ?
C87 C88 C93 125.1(11) . . ?
C89 C88 C93 118.2(11) . . ?
C90 C89 C88 121.0(11) . . ?
C90 C89 H89 119.5 . . ?
C88 C89 H89 119.5 . . ?
C91 C90 C89 119.9(11) . . ?
C91 C90 H90 120.1 . . ?
C89 C90 H90 120.1 . . ?
C90 C91 C92 121.6(11) . . ?
C90 C91 H91 119.2 . . ?
C92 C91 H91 119.2 . . ?
C91 C92 C87 117.7(11) . . ?
C91 C92 C95 119.3(10) . . ?
C87 C92 C95 123.0(10) . . ?
C88 C93 C94 112.8(11) . . ?
C88 C93 H93A 109.0 . . ?
C94 C93 H93A 109.0 . . ?
C88 C93 H93B 109.0 . . ?
C94 C93 H93B 109.0 . . ?
H93A C93 H93B 107.8 . . ?
C93 C94 H94A 109.5 . . ?
C93 C94 H94B 109.5 . . ?
H94A C94 H94B 109.5 . . ?
C93 C94 H94C 109.5 . . ?
H94A C94 H94C 109.5 . . ?
H94B C94 H94C 109.5 . . ?
C96 C95 C92 112.1(11) . . ?
C96 C95 H95A 109.2 . . ?
C92 C95 H95A 109.2 . . ?
C96 C95 H95B 109.2 . . ?
C92 C95 H95B 109.2 . . ?
H95A C95 H95B 107.9 . . ?
C95 C96 H96A 109.5 . . ?
C95 C96 H96B 109.5 . . ?
H96A C96 H96B 109.5 . . ?
C95 C96 H96C 109.5 . . ?
H96A C96 H96C 109.5 . . ?
H96B C96 H96C 109.5 . . ?

loop_
_geom_bond_atom_site_label_1
_geom_bond_atom_site_label_2
_geom_bond_distance
_geom_bond_site_symmetry_2
_geom_bond_publ_flag
Ru1 C1 1.840(10) . ?
Ru1 C21 1.960(10) . ?
Ru1 Cl1 2.324(3) . ?
Ru1 Cl2 2.334(3) . ?
Ru1 O8 2.340(7) . ?
C1 C2 1.463(15) . ?
C1 H1 0.9500 . ?
C2 C3 1.377(15) . ?
C2 C7 1.408(16) . ?
C3 C4 1.393(16) . ?
C3 H3 0.9500 . ?
C4 C5 1.371(17) . ?
C4 N12 1.461(15) . ?
C5 C6 1.373(16) . ?
C5 H5 0.9500 . ?
C6 C7 1.392(17) . ?
C6 H6 0.9500 . ?
C7 O8 1.364(13) . ?
O8 C9 1.470(14) . ?
C9 C10 1.491(16) . ?
C9 C11 1.517(16) . ?
C9 H9 1.0000 . ?
C10 H10A 0.9800 . ?
C10 H10B 0.9800 . ?
C10 H10C 0.9800 . ?
C11 H11A 0.9800 . ?
C11 H11B 0.9800 . ?
C11 H11C 0.9800 . ?
N12 O14 1.209(13) . ?
N12 O13 1.226(14) . ?
C21 N22 1.295(13) . ?
C21 C27 1.570(15) . ?
N22 C37 1.435(13) . ?
N22 C23 1.528(14) . ?
C23 C25 1.535(16) . ?
C23 C26 1.526(16) . ?
C23 C24 1.529(16) . ?
C24 H24A 0.9800 . ?
C24 H24B 0.9800 . ?
C24 H24C 0.9800 . ?
C25 H25A 0.9800 . ?
C25 H25B 0.9800 . ?
C25 H25C 0.9800 . ?
C26 C27 1.550(16) . ?
C26 H26A 0.9900 . ?
C26 H26B 0.9900 . ?
C27 C29 1.530(16) . ?
C27 C28 1.549(17) . ?
C28 H28A 0.9800 . ?
C28 H28B 0.9800 . ?
C28 H28C 0.9800 . ?
C29 C34 1.398(18) . ?
C29 C30 1.406(18) . ?
C30 C31 1.373(18) . ?
C30 H30 0.9500 . ?
C31 C32 1.38(2) . ?
C31 C35 1.54(2) . ?
C32 C33 1.36(2) . ?
C32 H32 0.9500 . ?
C33 C34 1.428(18) . ?
C33 C36 1.49(2) . ?
C34 H34 0.9500 . ?
C35 H35A 0.9800 . ?
C35 H35B 0.9800 . ?
C35 H35C 0.9800 . ?
C36 H36A 0.9800 . ?
C36 H36B 0.9800 . ?
C36 H36C 0.9800 . ?
C37 C42 1.410(15) . ?
C37 C38 1.424(15) . ?
C38 C39 1.373(16) . ?
C38 C43 1.485(17) . ?
C39 C40 1.390(17) . ?
C39 H39 0.9500 . ?
C40 C41 1.375(17) . ?
C40 H40 0.9500 . ?
C41 C42 1.368(16) . ?
C41 H41 0.9500 . ?
C42 C45 1.522(16) . ?
C43 C44 1.504(17) . ?
C43 H43A 0.9900 . ?
C43 H43B 0.9900 . ?
C44 H44A 0.9800 . ?
C44 H44B 0.9800 . ?
C44 H44C 0.9800 . ?
C45 C46 1.542(18) . ?
C45 H45A 0.9900 . ?
C45 H45B 0.9900 . ?
C46 H46A 0.9800 . ?
C46 H46B 0.9800 . ?
C46 H46C 0.9800 . ?
Ru2 C51 1.844(10) . ?
Ru2 C71 1.950(10) . ?
Ru2 Cl12 2.322(3) . ?
Ru2 Cl11 2.334(3) . ?
Ru2 O58 2.368(7) . ?
C51 C52 1.432(15) . ?
C51 H51 0.9500 . ?
C52 C57 1.395(15) . ?
C52 C53 1.401(15) . ?
C53 C54 1.373(16) . ?
C53 H53 0.9500 . ?
C54 C55 1.371(16) . ?
C54 N62 1.472(14) . ?
C55 C56 1.389(16) . ?
C55 H55 0.9500 . ?
C56 C57 1.409(16) . ?
C56 H56 0.9500 . ?
C57 O58 1.349(12) . ?
O58 C59 1.475(13) . ?
C59 C60 1.512(15) . ?
C59 C61 1.522(16) . ?
C59 H59 1.0000 . ?
C60 H60A 0.9800 . ?
C60 H60B 0.9800 . ?
C60 H60C 0.9800 . ?
C61 H61A 0.9800 . ?
C61 H61B 0.9800 . ?
C61 H61C 0.9800 . ?
N62 O64 1.224(14) . ?
N62 O63 1.234(14) . ?
C71 N72 1.352(13) . ?
C71 C77 1.532(14) . ?
N72 C87 1.458(14) . ?
N72 C73 1.495(14) . ?
C73 C75 1.508(16) . ?
C73 C74 1.538(16) . ?
C73 C76 1.553(16) . ?
C74 H74A 0.9800 . ?
C74 H74B 0.9800 . ?
C74 H74C 0.9800 . ?
C75 H75A 0.9800 . ?
C75 H75B 0.9800 . ?
C75 H75C 0.9800 . ?
C76 C77 1.553(17) . ?
C76 H76A 0.9900 . ?
C76 H76B 0.9900 . ?
C77 C79 1.529(15) . ?
C77 C78 1.540(17) . ?
C78 H78A 0.9800 . ?
C78 H78B 0.9800 . ?
C78 H78C 0.9800 . ?
C79 C84 1.381(19) . ?
C79 C80 1.407(19) . ?
C80 C81 1.388(19) . ?
C80 H80 0.9500 . ?
C81 C82 1.40(2) . ?
C81 C85 1.50(2) . ?
C82 C83 1.39(2) . ?
C82 H82 0.9500 . ?
C83 C84 1.364(19) . ?
C83 C86 1.56(2) . ?
C84 H84 0.9500 . ?
C85 H85A 0.9800 . ?
C85 H85B 0.9800 . ?
C85 H85C 0.9800 . ?
C86 H86A 0.9800 . ?
C86 H86B 0.9800 . ?
C86 H86C 0.9800 . ?
C87 C88 1.382(16) . ?
C87 C92 1.404(16) . ?
C88 C89 1.425(17) . ?
C88 C93 1.494(16) . ?
C89 C90 1.383(18) . ?
C89 H89 0.9500 . ?
C90 C91 1.370(18) . ?
C90 H90 0.9500 . ?
C91 C92 1.388(16) . ?
C91 H91 0.9500 . ?
C92 C95 1.530(16) . ?
C93 C94 1.527(17) . ?
C93 H93A 0.9900 . ?
C93 H93B 0.9900 . ?
C94 H94A 0.9800 . ?
C94 H94B 0.9800 . ?
C94 H94C 0.9800 . ?
C95 C96 1.533(17) . ?
C95 H95A 0.9900 . ?
C95 H95B 0.9900 . ?
C96 H96A 0.9800 . ?
C96 H96B 0.9800 . ?
C96 H96C 0.9800 . ?

loop_
_geom_torsion_atom_site_label_1
_geom_torsion_atom_site_label_2
_geom_torsion_atom_site_label_3
_geom_torsion_atom_site_label_4
_geom_torsion
_geom_torsion_site_symmetry_1
_geom_torsion_site_symmetry_2
_geom_torsion_site_symmetry_3
_geom_torsion_site_symmetry_4
_geom_torsion_publ_flag
C21 Ru1 C1 C2 -171.5(8) . . . . ?
Cl1 Ru1 C1 C2 -74.6(9) . . . . ?
Cl2 Ru1 C1 C2 88.6(8) . . . . ?
O8 Ru1 C1 C2 7.1(8) . . . . ?
Ru1 C1 C2 C3 172.6(9) . . . . ?
Ru1 C1 C2 C7 -8.1(14) . . . . ?
C7 C2 C3 C4 -1.2(16) . . . . ?
C1 C2 C3 C4 178.2(10) . . . . ?
C2 C3 C4 C5 0.4(17) . . . . ?
C2 C3 C4 N12 -176.3(10) . . . . ?
C3 C4 C5 C6 2.0(18) . . . . ?
N12 C4 C5 C6 178.6(11) . . . . ?
C4 C5 C6 C7 -3.4(18) . . . . ?
C5 C6 C7 O8 -179.3(11) . . . . ?
C5 C6 C7 C2 2.6(17) . . . . ?
C3 C2 C7 O8 -178.6(10) . . . . ?
C1 C2 C7 O8 2.1(15) . . . . ?
C3 C2 C7 C6 -0.3(17) . . . . ?
C1 C2 C7 C6 -179.6(10) . . . . ?
C6 C7 O8 C9 7.4(17) . . . . ?
C2 C7 O8 C9 -174.4(10) . . . . ?
C6 C7 O8 Ru1 -175.1(10) . . . . ?
C2 C7 O8 Ru1 3.2(11) . . . . ?
C7 O8 C9 C10 -165.0(10) . . . . ?
Ru1 O8 C9 C10 18.1(13) . . . . ?
C7 O8 C9 C11 72.5(14) . . . . ?
Ru1 O8 C9 C11 -104.4(10) . . . . ?
C5 C4 N12 O14 169.1(12) . . . . ?
C3 C4 N12 O14 -14.2(17) . . . . ?
C5 C4 N12 O13 -9.3(18) . . . . ?
C3 C4 N12 O13 167.4(12) . . . . ?
C27 C21 N22 C37 170.9(9) . . . . ?
Ru1 C21 N22 C37 -15.3(16) . . . . ?
C27 C21 N22 C23 -3.1(12) . . . . ?
Ru1 C21 N22 C23 170.7(7) . . . . ?
C21 N22 C23 C25 111.5(11) . . . . ?
C37 N22 C23 C25 -62.9(13) . . . . ?
C21 N22 C23 C26 -12.3(12) . . . . ?
C37 N22 C23 C26 173.3(9) . . . . ?
C21 N22 C23 C24 -128.4(10) . . . . ?
C37 N22 C23 C24 57.2(12) . . . . ?
C25 C23 C26 C27 -99.4(11) . . . . ?
N22 C23 C26 C27 22.1(11) . . . . ?
C24 C23 C26 C27 137.6(10) . . . . ?
C23 C26 C27 C29 -145.3(10) . . . . ?
C23 C26 C27 C28 90.7(11) . . . . ?
C23 C26 C27 C21 -24.0(11) . . . . ?
N22 C21 C27 C29 139.6(10) . . . . ?
Ru1 C21 C27 C29 -35.6(12) . . . . ?
N22 C21 C27 C26 17.0(11) . . . . ?
Ru1 C21 C27 C26 -158.1(7) . . . . ?
N22 C21 C27 C28 -97.5(10) . . . . ?
Ru1 C21 C27 C28 87.4(9) . . . . ?
C26 C27 C29 C34 -145.6(11) . . . . ?
C28 C27 C29 C34 -23.1(15) . . . . ?
C21 C27 C29 C34 98.5(12) . . . . ?
C26 C27 C29 C30 38.9(14) . . . . ?
C28 C27 C29 C30 161.4(10) . . . . ?
C21 C27 C29 C30 -77.0(13) . . . . ?
C34 C29 C30 C31 2.0(17) . . . . ?
C27 C29 C30 C31 177.6(11) . . . . ?
C29 C30 C31 C32 -0.8(18) . . . . ?
C29 C30 C31 C35 -179.1(11) . . . . ?
C30 C31 C32 C33 -1(2) . . . . ?
C35 C31 C32 C33 177.8(12) . . . . ?
C31 C32 C33 C34 0(2) . . . . ?
C31 C32 C33 C36 177.9(12) . . . . ?
C30 C29 C34 C33 -2.1(17) . . . . ?
C27 C29 C34 C33 -177.6(10) . . . . ?
C32 C33 C34 C29 0.8(18) . . . . ?
C36 C33 C34 C29 -176.7(11) . . . . ?
C21 N22 C37 C42 -82.3(13) . . . . ?
C23 N22 C37 C42 91.5(12) . . . . ?
C21 N22 C37 C38 93.4(13) . . . . ?
C23 N22 C37 C38 -92.8(12) . . . . ?
C42 C37 C38 C39 -2.9(16) . . . . ?
N22 C37 C38 C39 -178.5(10) . . . . ?
C42 C37 C38 C43 174.6(11) . . . . ?
N22 C37 C38 C43 -0.9(17) . . . . ?
C37 C38 C39 C40 -1.5(18) . . . . ?
C43 C38 C39 C40 -179.2(11) . . . . ?
C38 C39 C40 C41 3.8(19) . . . . ?
C39 C40 C41 C42 -1.6(18) . . . . ?
C40 C41 C42 C37 -2.7(17) . . . . ?
C40 C41 C42 C45 174.5(11) . . . . ?
C38 C37 C42 C41 5.1(16) . . . . ?
N22 C37 C42 C41 -179.4(10) . . . . ?
C38 C37 C42 C45 -172.0(11) . . . . ?
N22 C37 C42 C45 3.5(16) . . . . ?
C39 C38 C43 C44 45.6(15) . . . . ?
C37 C38 C43 C44 -131.9(12) . . . . ?
C41 C42 C45 C46 -57.1(14) . . . . ?
C37 C42 C45 C46 120.0(12) . . . . ?
C71 Ru2 C51 C52 177.4(8) . . . . ?
Cl12 Ru2 C51 C52 -84.2(9) . . . . ?
Cl11 Ru2 C51 C52 79.6(8) . . . . ?
O58 Ru2 C51 C52 -2.1(8) . . . . ?
Ru2 C51 C52 C57 2.9(14) . . . . ?
Ru2 C51 C52 C53 -177.8(8) . . . . ?
C57 C52 C53 C54 1.2(16) . . . . ?
C51 C52 C53 C54 -178.1(10) . . . . ?
C52 C53 C54 C55 -1.0(17) . . . . ?
C52 C53 C54 N62 177.7(10) . . . . ?
C53 C54 C55 C56 0.2(18) . . . . ?
N62 C54 C55 C56 -178.4(11) . . . . ?
C54 C55 C56 C57 0.3(17) . . . . ?
C53 C52 C57 O58 179.3(9) . . . . ?
C51 C52 C57 O58 -1.4(15) . . . . ?
C53 C52 C57 C56 -0.7(16) . . . . ?
C51 C52 C57 C56 178.6(10) . . . . ?
C55 C56 C57 O58 180.0(10) . . . . ?
C55 C56 C57 C52 0.0(17) . . . . ?
C52 C57 O58 C59 177.8(9) . . . . ?
C56 C57 O58 C59 -2.3(16) . . . . ?
C52 C57 O58 Ru2 -0.3(11) . . . . ?
C56 C57 O58 Ru2 179.7(9) . . . . ?
C57 O58 C59 C60 -76.3(13) . . . . ?
Ru2 O58 C59 C60 101.3(10) . . . . ?
C57 O58 C59 C61 163.5(10) . . . . ?
Ru2 O58 C59 C61 -18.9(13) . . . . ?
C55 C54 N62 O64 -172.1(12) . . . . ?
C53 C54 N62 O64 9.2(17) . . . . ?
C55 C54 N62 O63 10.5(18) . . . . ?
C53 C54 N62 O63 -168.2(12) . . . . ?
C77 C71 N72 C87 170.9(10) . . . . ?
Ru2 C71 N72 C87 -14.9(15) . . . . ?
C77 C71 N72 C73 -4.1(12) . . . . ?
Ru2 C71 N72 C73 170.2(8) . . . . ?
C71 N72 C73 C75 -128.7(11) . . . . ?
C87 N72 C73 C75 55.9(13) . . . . ?
C71 N72 C73 C74 110.7(11) . . . . ?
C87 N72 C73 C74 -64.7(12) . . . . ?
C71 N72 C73 C76 -10.3(12) . . . . ?
C87 N72 C73 C76 174.3(9) . . . . ?
N72 C73 C76 C77 19.9(11) . . . . ?
C75 C73 C76 C77 139.5(10) . . . . ?
C74 C73 C76 C77 -99.8(11) . . . . ?
N72 C71 C77 C79 139.1(10) . . . . ?
Ru2 C71 C77 C79 -36.0(13) . . . . ?
N72 C71 C77 C78 -98.8(11) . . . . ?
Ru2 C71 C77 C78 86.1(10) . . . . ?
N72 C71 C77 C76 16.6(11) . . . . ?
Ru2 C71 C77 C76 -158.5(8) . . . . ?
C73 C76 C77 C79 -141.4(9) . . . . ?
C73 C76 C77 C71 -22.6(12) . . . . ?
C73 C76 C77 C78 92.8(10) . . . . ?
C71 C77 C79 C84 97.9(13) . . . . ?
C78 C77 C79 C84 -22.4(15) . . . . ?
C76 C77 C79 C84 -146.6(12) . . . . ?
C71 C77 C79 C80 -80.0(13) . . . . ?
C78 C77 C79 C80 159.7(10) . . . . ?
C76 C77 C79 C80 35.5(14) . . . . ?
C84 C79 C80 C81 -3.1(17) . . . . ?
C77 C79 C80 C81 174.9(11) . . . . ?
C79 C80 C81 C82 2.6(18) . . . . ?
C79 C80 C81 C85 -178.0(12) . . . . ?
C80 C81 C82 C83 0.1(19) . . . . ?
C85 C81 C82 C83 -179.3(12) . . . . ?
C81 C82 C83 C84 -2.3(19) . . . . ?
C81 C82 C83 C86 177.9(12) . . . . ?
C82 C83 C84 C79 1.8(19) . . . . ?
C86 C83 C84 C79 -178.4(12) . . . . ?
C80 C79 C84 C83 0.8(18) . . . . ?
C77 C79 C84 C83 -177.2(11) . . . . ?
C71 N72 C87 C88 96.6(13) . . . . ?
C73 N72 C87 C88 -88.4(12) . . . . ?
C71 N72 C87 C92 -81.9(13) . . . . ?
C73 N72 C87 C92 93.0(12) . . . . ?
C92 C87 C88 C89 -6.4(17) . . . . ?
N72 C87 C88 C89 175.1(10) . . . . ?
C92 C87 C88 C93 170.0(11) . . . . ?
N72 C87 C88 C93 -8.5(17) . . . . ?
C87 C88 C89 C90 4.3(18) . . . . ?
C93 C88 C89 C90 -172.3(11) . . . . ?
C88 C89 C90 C91 -1.2(19) . . . . ?
C89 C90 C91 C92 0.0(19) . . . . ?
C90 C91 C92 C87 -1.9(17) . . . . ?
C90 C91 C92 C95 175.8(11) . . . . ?
C88 C87 C92 C91 5.3(17) . . . . ?
N72 C87 C92 C91 -176.3(10) . . . . ?
C88 C87 C92 C95 -172.3(11) . . . . ?
N72 C87 C92 C95 6.1(16) . . . . ?
C87 C88 C93 C94 -127.8(13) . . . . ?
C89 C88 C93 C94 48.6(15) . . . . ?
C91 C92 C95 C96 -52.2(15) . . . . ?
C87 C92 C95 C96 125.4(12) . . . . ?
